data_4514377
loop_
_publ_author_name
'Zhang, Xin'
'Tutkowski, Brandon'
'Oliver, Allen'
'Helquist, Paul'
'Wiest, Olaf'

_publ_section_title
;
 Mechanistic Study of the Nickel-Catalyzed \a,\b-Coupling of Saturated
 Ketones
;
_journal_issue 3
_journal_name_full 'ACS Catalysis'
_journal_page_first 1740
_journal_paper_doi 10.1021/acscatal.7b04105
_journal_volume 8
_journal_year 2018
_chemical_formula_moiety 'C45 H38 Ni O P2'
_chemical_formula_sum 'C45 H38 Ni O P2'
_chemical_formula_weight 715.40
_space_group_crystal_system triclinic
_space_group_IT_number 2
_space_group_name_Hall '-P 1'
_space_group_name_H-M_alt 'P -1'
_symmetry_space_group_name_Hall '-P 1'
_symmetry_space_group_name_H-M 'P -1'
_atom_sites_solution_hydrogens geom
_atom_sites_solution_primary dual
_atom_sites_solution_secondary difmap
_audit_creation_method SHELXL-2016/6
_cell_angle_alpha 94.536(2)
_cell_angle_beta 92.905(2)
_cell_angle_gamma 96.9750(10)
_cell_formula_units_Z 2
_cell_length_a 9.4180(9)
_cell_length_b 10.2752(10)
_cell_length_c 18.5554(18)
_cell_measurement_reflns_used 9875
_cell_measurement_temperature 120(2)
_cell_measurement_theta_max 28.22
_cell_measurement_theta_min 2.18
_cell_volume 1773.5(3)
_computing_cell_refinement 'Bruker SAINT (Bruker, 2015)'
_computing_data_collection 'Bruker APEX-3 (Bruker, 2015)'
_computing_data_reduction 'Bruker SAINT (Bruker, 2015)'
_computing_molecular_graphics 'Bruker XP (Bruker, 2015)'
_computing_publication_material 'CIFTAB (Sheldrick, 2008)'
_computing_structure_refinement 'SHELXL-2016/6 (Sheldrick, 2015)'
_computing_structure_solution 'SHELXT-2014/2 (Sheldrick, 2015)'
_diffrn_ambient_temperature 120(2)
_diffrn_detector_area_resol_mean 8.33
_diffrn_measured_fraction_theta_full 1.000
_diffrn_measured_fraction_theta_max 0.995
_diffrn_measurement_device_type 'Bruker APEX-II'
_diffrn_measurement_method 'combination of \w and \f-scans '
_diffrn_radiation_monochromator graphite
_diffrn_radiation_source 'fine-focus sealed tube'
_diffrn_radiation_type MoK\a
_diffrn_radiation_wavelength 0.71073
_diffrn_reflns_av_R_equivalents 0.0343
_diffrn_reflns_av_unetI/netI 0.0342
_diffrn_reflns_Laue_measured_fraction_full 1.000
_diffrn_reflns_Laue_measured_fraction_max 0.995
_diffrn_reflns_limit_h_max 12
_diffrn_reflns_limit_h_min -12
_diffrn_reflns_limit_k_max 13
_diffrn_reflns_limit_k_min -13
_diffrn_reflns_limit_l_max 24
_diffrn_reflns_limit_l_min -24
_diffrn_reflns_number 34832
_diffrn_reflns_point_group_measured_fraction_full 1.000
_diffrn_reflns_point_group_measured_fraction_max 0.995
_diffrn_reflns_theta_full 25.242
_diffrn_reflns_theta_max 28.408
_diffrn_reflns_theta_min 2.004
_exptl_absorpt_coefficient_mu 0.673
_exptl_absorpt_correction_T_max 0.8010
_exptl_absorpt_correction_T_min 0.6554
_exptl_absorpt_correction_type numerical
_exptl_absorpt_process_details 'SADABS (Krause et al., 2015)'
_exptl_crystal_colour red
_exptl_crystal_density_diffrn 1.340
_exptl_crystal_description tablet
_exptl_crystal_F_000 748
_exptl_crystal_size_max 0.520
_exptl_crystal_size_mid 0.173
_exptl_crystal_size_min 0.120
_refine_diff_density_max 0.473
_refine_diff_density_min -0.286
_refine_diff_density_rms 0.062
_refine_ls_extinction_method none
_refine_ls_goodness_of_fit_ref 1.015
_refine_ls_hydrogen_treatment constr
_refine_ls_matrix_type full
_refine_ls_number_parameters 442
_refine_ls_number_reflns 8888
_refine_ls_number_restraints 0
_refine_ls_restrained_S_all 1.015
_refine_ls_R_factor_all 0.0474
_refine_ls_R_factor_gt 0.0358
_refine_ls_shift/su_max 0.001
_refine_ls_shift/su_mean 0.000
_refine_ls_structure_factor_coef Fsqd
_refine_ls_weighting_details 'w=1/[\s^2^(Fo^2^)+(0.0471P)^2^+0.7108P] where P=(Fo^2^+2Fc^2^)/3'
_refine_ls_weighting_scheme calc
_refine_ls_wR_factor_gt 0.0868
_refine_ls_wR_factor_ref 0.0924
_reflns_Friedel_coverage 0.000
_reflns_number_gt 7280
_reflns_number_total 8888
_reflns_threshold_expression 'I > 2\s(I)'
_cod_data_source_file cs7b04105_si_002.cif
_cod_data_source_block nd1708
_cod_depositor_comments 'Adding full bibliography for 4514377.cif.'
_cod_database_code 4514377
_shelx_shelxl_version_number 2016/6
_shelx_space_group_comment
;
The symmetry employed for this shelxl refinement is uniquely defined
by the following loop, which should always be used as a source of
symmetry information in preference to the above space-group names.
They are only intended as comments.
;
_shelx_estimated_absorpt_t_min 0.721
_shelx_estimated_absorpt_t_max 0.924

loop_
_space_group_symop_operation_xyz
'x, y, z'
'-x, -y, -z'

loop_
_atom_site_label
_atom_site_type_symbol
_atom_site_fract_x
_atom_site_fract_y
_atom_site_fract_z
_atom_site_U_iso_or_equiv
_atom_site_adp_type
_atom_site_occupancy
_atom_site_site_symmetry_order
_atom_site_calc_flag
_atom_site_refinement_flags_posn
_atom_site_refinement_flags_adp
Ni1 Ni 0.38394(2) 0.62624(2) 0.69822(2) 0.01700(7) Uani 1 1 d . .
P1 P 0.39717(4) 0.76578(4) 0.61830(2) 0.01554(9) Uani 1 1 d . .
P2 P 0.48673(4) 0.71172(4) 0.80171(2) 0.01739(9) Uani 1 1 d . .
O1 O 0.10016(14) 0.45359(13) 0.73721(7) 0.0287(3) Uani 1 1 d . .
C1 C 0.3121(2) 0.47097(17) 0.63404(10) 0.0250(4) Uani 1 1 d . .
H1A H 0.211074 0.464508 0.615170 0.030 Uiso 1 1 calc R U
H1B H 0.377383 0.442442 0.597412 0.030 Uiso 1 1 calc R U
C2 C 0.33569(19) 0.43167(17) 0.70506(10) 0.0227(4) Uani 1 1 d . .
H2 H 0.416920 0.379453 0.713750 0.027 Uiso 1 1 calc R U
C3 C 0.21851(19) 0.41731(17) 0.75216(10) 0.0223(4) Uani 1 1 d . .
C4 C 0.23695(19) 0.35321(18) 0.82159(10) 0.0246(4) Uani 1 1 d . .
C5 C 0.1482(2) 0.3783(2) 0.87686(11) 0.0329(4) Uani 1 1 d . .
H5 H 0.083063 0.441206 0.871777 0.039 Uiso 1 1 calc R U
C6 C 0.1524(2) 0.3137(2) 0.93926(12) 0.0417(5) Uani 1 1 d . .
H6 H 0.093036 0.334572 0.977321 0.050 Uiso 1 1 calc R U
C7 C 0.2427(3) 0.2189(2) 0.94631(12) 0.0432(6) Uani 1 1 d . .
H7 H 0.242745 0.171799 0.988357 0.052 Uiso 1 1 calc R U
C8 C 0.3331(3) 0.1925(2) 0.89230(12) 0.0427(5) Uani 1 1 d . .
H8 H 0.396387 0.127998 0.897285 0.051 Uiso 1 1 calc R U
C9 C 0.3311(2) 0.2605(2) 0.83056(11) 0.0342(5) Uani 1 1 d . .
H9 H 0.394996 0.243595 0.793931 0.041 Uiso 1 1 calc R U
C10 C 0.58562(17) 0.81445(17) 0.60458(9) 0.0191(3) Uani 1 1 d . .
C11 C 0.66887(18) 0.71171(18) 0.59384(10) 0.0243(4) Uani 1 1 d . .
H11 H 0.624854 0.623170 0.591867 0.029 Uiso 1 1 calc R U
C12 C 0.81490(19) 0.7375(2) 0.58605(12) 0.0303(4) Uani 1 1 d . .
H12 H 0.870330 0.666842 0.578435 0.036 Uiso 1 1 calc R U
C13 C 0.87994(19) 0.8663(2) 0.58936(12) 0.0323(4) Uani 1 1 d . .
H13 H 0.979918 0.884341 0.583739 0.039 Uiso 1 1 calc R U
C14 C 0.7986(2) 0.9686(2) 0.60090(12) 0.0327(5) Uani 1 1 d . .
H14 H 0.843343 1.056927 0.603678 0.039 Uiso 1 1 calc R U
C15 C 0.65199(19) 0.94334(18) 0.60846(10) 0.0254(4) Uani 1 1 d . .
H15 H 0.597122 1.014324 0.616289 0.030 Uiso 1 1 calc R U
C16 C 0.31081(17) 0.91425(16) 0.63473(9) 0.0183(3) Uani 1 1 d . .
C17 C 0.3105(2) 1.00953(18) 0.58533(11) 0.0255(4) Uani 1 1 d . .
H17 H 0.363063 1.001854 0.543175 0.031 Uiso 1 1 calc R U
C18 C 0.2340(2) 1.11539(18) 0.59724(12) 0.0306(4) Uani 1 1 d . .
H18 H 0.235789 1.180776 0.563735 0.037 Uiso 1 1 calc R U
C19 C 0.1551(2) 1.12611(19) 0.65764(12) 0.0312(4) Uani 1 1 d . .
H19 H 0.102149 1.198434 0.665459 0.037 Uiso 1 1 calc R U
C20 C 0.1532(2) 1.0325(2) 0.70635(11) 0.0321(4) Uani 1 1 d . .
H20 H 0.098806 1.040026 0.747869 0.038 Uiso 1 1 calc R U
C21 C 0.23061(19) 0.92640(19) 0.69525(10) 0.0253(4) Uani 1 1 d . .
H21 H 0.228679 0.861832 0.729229 0.030 Uiso 1 1 calc R U
C22 C 0.31887(17) 0.71301(16) 0.52628(9) 0.0165(3) Uani 1 1 d . .
C23 C 0.17126(18) 0.67289(18) 0.51946(10) 0.0223(4) Uani 1 1 d . .
H23 H 0.118028 0.670398 0.561577 0.027 Uiso 1 1 calc R U
C24 C 0.10192(19) 0.63683(19) 0.45221(10) 0.0264(4) Uani 1 1 d . .
H24 H 0.001186 0.611727 0.448326 0.032 Uiso 1 1 calc R U
C25 C 0.1784(2) 0.63703(19) 0.39035(10) 0.0276(4) Uani 1 1 d . .
H25 H 0.130836 0.611367 0.344129 0.033 Uiso 1 1 calc R U
C26 C 0.3244(2) 0.67491(19) 0.39668(10) 0.0274(4) Uani 1 1 d . .
H26 H 0.377483 0.674953 0.354500 0.033 Uiso 1 1 calc R U
C27 C 0.39481(19) 0.71312(17) 0.46425(9) 0.0220(4) Uani 1 1 d . .
H27 H 0.495347 0.739358 0.467808 0.026 Uiso 1 1 calc R U
C28 C 0.62008(18) 0.86008(17) 0.80921(9) 0.0197(3) Uani 1 1 d . .
C29 C 0.7607(2) 0.8612(2) 0.83647(13) 0.0341(5) Uani 1 1 d . .
H29 H 0.790825 0.783086 0.852844 0.041 Uiso 1 1 calc R U
C30 C 0.8577(2) 0.9754(2) 0.84003(13) 0.0381(5) Uani 1 1 d . .
H30 H 0.953273 0.974740 0.858941 0.046 Uiso 1 1 calc R U
C31 C 0.8160(2) 1.08888(19) 0.81632(11) 0.0296(4) Uani 1 1 d . .
H31 H 0.883226 1.165800 0.816825 0.036 Uiso 1 1 calc R U
C32 C 0.6755(2) 1.09031(19) 0.79176(11) 0.0324(4) Uani 1 1 d . .
H32 H 0.644821 1.169623 0.777375 0.039 Uiso 1 1 calc R U
C33 C 0.5791(2) 0.97682(18) 0.78798(11) 0.0296(4) Uani 1 1 d . .
H33 H 0.482962 0.979038 0.770467 0.036 Uiso 1 1 calc R U
C34 C 0.36677(18) 0.75638(16) 0.87189(9) 0.0187(3) Uani 1 1 d . .
C35 C 0.41645(19) 0.82867(17) 0.93709(9) 0.0225(4) Uani 1 1 d . .
H35 H 0.516347 0.854278 0.946909 0.027 Uiso 1 1 calc R U
C36 C 0.3213(2) 0.86329(18) 0.98752(10) 0.0263(4) Uani 1 1 d . .
H36 H 0.356006 0.912020 1.031865 0.032 Uiso 1 1 calc R U
C37 C 0.1757(2) 0.82703(19) 0.97345(10) 0.0281(4) Uani 1 1 d . .
H37 H 0.110329 0.852031 1.007777 0.034 Uiso 1 1 calc R U
C38 C 0.1251(2) 0.7543(2) 0.90936(11) 0.0285(4) Uani 1 1 d . .
H38 H 0.025144 0.728418 0.900043 0.034 Uiso 1 1 calc R U
C39 C 0.22016(19) 0.71916(18) 0.85865(10) 0.0232(4) Uani 1 1 d . .
H39 H 0.184903 0.669417 0.814683 0.028 Uiso 1 1 calc R U
C40 C 0.59226(18) 0.59246(16) 0.83946(9) 0.0190(3) Uani 1 1 d . .
C41 C 0.5798(2) 0.54912(19) 0.90778(11) 0.0289(4) Uani 1 1 d . .
H41 H 0.511634 0.581002 0.938471 0.035 Uiso 1 1 calc R U
C42 C 0.6669(2) 0.4588(2) 0.93192(11) 0.0349(5) Uani 1 1 d . .
H42 H 0.657213 0.428949 0.978806 0.042 Uiso 1 1 calc R U
C43 C 0.7665(2) 0.41284(19) 0.88821(11) 0.0284(4) Uani 1 1 d . .
H43 H 0.826061 0.351953 0.905032 0.034 Uiso 1 1 calc R U
C44 C 0.7800(2) 0.4551(2) 0.81971(10) 0.0289(4) Uani 1 1 d . .
H44 H 0.849622 0.424142 0.789613 0.035 Uiso 1 1 calc R U
C45 C 0.6921(2) 0.5427(2) 0.79515(10) 0.0272(4) Uani 1 1 d . .
H45 H 0.699635 0.569316 0.747474 0.033 Uiso 1 1 calc R U

loop_
_atom_site_aniso_label
_atom_site_aniso_U_11
_atom_site_aniso_U_22
_atom_site_aniso_U_33
_atom_site_aniso_U_23
_atom_site_aniso_U_13
_atom_site_aniso_U_12
Ni1 0.01712(11) 0.01815(12) 0.01536(11) 0.00132(8) -0.00008(8) 0.00127(8)
P1 0.01338(19) 0.0171(2) 0.0158(2) 0.00089(16) 0.00038(15) 0.00100(15)
P2 0.0159(2) 0.0198(2) 0.0165(2) 0.00104(16) 0.00002(16) 0.00342(16)
O1 0.0225(6) 0.0333(7) 0.0297(7) 0.0037(6) -0.0032(5) 0.0029(5)
C1 0.0302(9) 0.0200(9) 0.0228(9) -0.0021(7) -0.0005(7) -0.0017(7)
C2 0.0230(8) 0.0187(8) 0.0263(9) 0.0030(7) 0.0000(7) 0.0021(7)
C3 0.0235(8) 0.0182(8) 0.0232(9) -0.0010(7) -0.0042(7) -0.0012(7)
C4 0.0234(9) 0.0241(9) 0.0238(9) 0.0016(7) -0.0041(7) -0.0049(7)
C5 0.0261(10) 0.0398(12) 0.0318(11) 0.0073(9) 0.0004(8) -0.0017(8)
C6 0.0369(12) 0.0578(15) 0.0294(11) 0.0107(10) 0.0043(9) -0.0031(11)
C7 0.0490(13) 0.0513(14) 0.0281(11) 0.0176(10) -0.0066(10) -0.0042(11)
C8 0.0525(14) 0.0417(13) 0.0361(12) 0.0121(10) -0.0060(10) 0.0127(11)
C9 0.0386(11) 0.0348(11) 0.0301(11) 0.0069(9) -0.0011(9) 0.0076(9)
C10 0.0142(7) 0.0241(9) 0.0184(8) 0.0018(7) -0.0005(6) 0.0002(6)
C11 0.0180(8) 0.0216(9) 0.0328(10) 0.0022(7) 0.0009(7) 0.0013(7)
C12 0.0173(8) 0.0303(10) 0.0435(12) -0.0006(9) 0.0010(8) 0.0062(7)
C13 0.0139(8) 0.0340(11) 0.0467(12) -0.0030(9) 0.0019(8) -0.0025(7)
C14 0.0212(9) 0.0254(10) 0.0480(13) -0.0045(9) 0.0022(8) -0.0064(7)
C15 0.0192(8) 0.0226(9) 0.0332(10) -0.0021(8) 0.0015(7) 0.0008(7)
C16 0.0147(7) 0.0176(8) 0.0215(8) -0.0024(6) -0.0016(6) 0.0015(6)
C17 0.0247(9) 0.0229(9) 0.0294(10) 0.0026(7) 0.0040(7) 0.0034(7)
C18 0.0300(10) 0.0181(9) 0.0433(12) 0.0035(8) -0.0032(9) 0.0021(7)
C19 0.0228(9) 0.0242(10) 0.0444(12) -0.0114(9) -0.0065(8) 0.0069(7)
C20 0.0270(10) 0.0405(12) 0.0289(10) -0.0083(9) 0.0019(8) 0.0121(8)
C21 0.0229(9) 0.0321(10) 0.0216(9) 0.0006(7) 0.0001(7) 0.0072(7)
C22 0.0165(7) 0.0157(8) 0.0173(8) 0.0015(6) -0.0008(6) 0.0027(6)
C23 0.0172(8) 0.0280(9) 0.0216(9) 0.0020(7) 0.0017(7) 0.0015(7)
C24 0.0201(8) 0.0287(10) 0.0288(10) 0.0002(8) -0.0056(7) 0.0011(7)
C25 0.0343(10) 0.0269(10) 0.0205(9) -0.0021(7) -0.0074(8) 0.0058(8)
C26 0.0336(10) 0.0309(10) 0.0181(9) -0.0002(7) 0.0045(7) 0.0055(8)
C27 0.0205(8) 0.0236(9) 0.0215(9) -0.0002(7) 0.0026(7) 0.0024(7)
C28 0.0192(8) 0.0229(9) 0.0167(8) 0.0004(7) 0.0021(6) 0.0024(7)
C29 0.0206(9) 0.0277(10) 0.0551(14) 0.0112(9) -0.0006(9) 0.0031(8)
C30 0.0192(9) 0.0336(11) 0.0610(15) 0.0051(10) 0.0007(9) 0.0012(8)
C31 0.0295(10) 0.0228(9) 0.0348(11) -0.0024(8) 0.0084(8) -0.0030(8)
C32 0.0422(11) 0.0192(9) 0.0341(11) -0.0016(8) -0.0075(9) 0.0033(8)
C33 0.0289(10) 0.0226(9) 0.0352(11) -0.0016(8) -0.0119(8) 0.0033(8)
C34 0.0203(8) 0.0184(8) 0.0186(8) 0.0040(6) 0.0014(6) 0.0053(6)
C35 0.0239(9) 0.0222(9) 0.0211(9) 0.0012(7) 0.0005(7) 0.0027(7)
C36 0.0360(10) 0.0213(9) 0.0215(9) -0.0009(7) 0.0046(8) 0.0036(8)
C37 0.0321(10) 0.0285(10) 0.0271(10) 0.0052(8) 0.0120(8) 0.0117(8)
C38 0.0203(9) 0.0366(11) 0.0297(10) 0.0056(8) 0.0037(7) 0.0057(8)
C39 0.0216(8) 0.0273(9) 0.0207(9) 0.0011(7) -0.0006(7) 0.0050(7)
C40 0.0177(8) 0.0174(8) 0.0210(8) -0.0011(6) -0.0022(6) 0.0021(6)
C41 0.0344(10) 0.0278(10) 0.0284(10) 0.0078(8) 0.0115(8) 0.0123(8)
C42 0.0428(12) 0.0366(11) 0.0312(11) 0.0170(9) 0.0118(9) 0.0158(9)
C43 0.0319(10) 0.0244(9) 0.0308(10) 0.0039(8) -0.0002(8) 0.0110(8)
C44 0.0287(10) 0.0357(11) 0.0251(9) 0.0002(8) 0.0044(8) 0.0160(8)
C45 0.0298(10) 0.0372(11) 0.0170(8) 0.0030(8) 0.0017(7) 0.0135(8)

loop_
_atom_type_symbol
_atom_type_description
_atom_type_scat_dispersion_real
_atom_type_scat_dispersion_imag
_atom_type_scat_source
C C 0.0033 0.0016 'International Tables Vol C Tables 4.2.6.8 and 6.1.1.4'
H H 0.0000 0.0000 'International Tables Vol C Tables 4.2.6.8 and 6.1.1.4'
O O 0.0106 0.0060 'International Tables Vol C Tables 4.2.6.8 and 6.1.1.4'
P P 0.1023 0.0942 'International Tables Vol C Tables 4.2.6.8 and 6.1.1.4'
Ni Ni 0.3393 1.1124 'International Tables Vol C Tables 4.2.6.8 and 6.1.1.4'

loop_
_geom_angle_atom_site_label_1
_geom_angle_atom_site_label_2
_geom_angle_atom_site_label_3
_geom_angle
C1 Ni1 C2 42.14(7)
C1 Ni1 P1 97.73(6)
C2 Ni1 P1 139.76(5)
C1 Ni1 P2 149.24(6)
C2 Ni1 P2 107.77(5)
P1 Ni1 P2 111.45(2)
C10 P1 C16 108.53(8)
C10 P1 C22 103.52(8)
C16 P1 C22 98.65(7)
C10 P1 Ni1 108.27(6)
C16 P1 Ni1 117.98(6)
C22 P1 Ni1 118.60(5)
C40 P2 C34 105.95(8)
C40 P2 C28 100.97(8)
C34 P2 C28 100.83(8)
C40 P2 Ni1 108.70(6)
C34 P2 Ni1 116.21(6)
C28 P2 Ni1 122.19(6)
C2 C1 Ni1 71.48(10)
C2 C1 H1A 116.4
Ni1 C1 H1A 116.4
C2 C1 H1B 116.4
Ni1 C1 H1B 116.4
H1A C1 H1B 113.4
C1 C2 C3 119.89(16)
C1 C2 Ni1 66.38(10)
C3 C2 Ni1 105.97(12)
C1 C2 H2 117.6
C3 C2 H2 117.6
Ni1 C2 H2 117.6
O1 C3 C2 122.66(17)
O1 C3 C4 117.76(16)
C2 C3 C4 119.57(15)
C5 C4 C9 118.07(18)
C5 C4 C3 118.91(17)
C9 C4 C3 122.77(17)
C6 C5 C4 121.3(2)
C6 C5 H5 119.4
C4 C5 H5 119.4
C7 C6 C5 120.0(2)
C7 C6 H6 120.0
C5 C6 H6 120.0
C6 C7 C8 120.0(2)
C6 C7 H7 120.0
C8 C7 H7 120.0
C7 C8 C9 119.7(2)
C7 C8 H8 120.2
C9 C8 H8 120.2
C8 C9 C4 121.0(2)
C8 C9 H9 119.5
C4 C9 H9 119.5
C15 C10 C11 118.90(16)
C15 C10 P1 125.13(13)
C11 C10 P1 115.84(13)
C12 C11 C10 120.77(17)
C12 C11 H11 119.6
C10 C11 H11 119.6
C13 C12 C11 119.93(18)
C13 C12 H12 120.0
C11 C12 H12 120.0
C14 C13 C12 119.65(17)
C14 C13 H13 120.2
C12 C13 H13 120.2
C13 C14 C15 120.68(18)
C13 C14 H14 119.7
C15 C14 H14 119.7
C10 C15 C14 120.06(17)
C10 C15 H15 120.0
C14 C15 H15 120.0
C21 C16 C17 118.61(16)
C21 C16 P1 118.69(13)
C17 C16 P1 122.40(13)
C18 C17 C16 120.48(18)
C18 C17 H17 119.8
C16 C17 H17 119.8
C19 C18 C17 120.18(19)
C19 C18 H18 119.9
C17 C18 H18 119.9
C20 C19 C18 120.02(17)
C20 C19 H19 120.0
C18 C19 H19 120.0
C19 C20 C21 120.28(19)
C19 C20 H20 119.9
C21 C20 H20 119.9
C20 C21 C16 120.43(18)
C20 C21 H21 119.8
C16 C21 H21 119.8
C27 C22 C23 118.60(15)
C27 C22 P1 124.80(13)
C23 C22 P1 116.58(12)
C24 C23 C22 120.75(16)
C24 C23 H23 119.6
C22 C23 H23 119.6
C23 C24 C25 120.39(17)
C23 C24 H24 119.8
C25 C24 H24 119.8
C26 C25 C24 119.22(17)
C26 C25 H25 120.4
C24 C25 H25 120.4
C25 C26 C27 120.73(17)
C25 C26 H26 119.6
C27 C26 H26 119.6
C22 C27 C26 120.29(16)
C22 C27 H27 119.9
C26 C27 H27 119.9
C33 C28 C29 117.85(17)
C33 C28 P2 119.05(13)
C29 C28 P2 123.09(14)
C30 C29 C28 120.83(19)
C30 C29 H29 119.6
C28 C29 H29 119.6
C31 C30 C29 120.26(19)
C31 C30 H30 119.9
C29 C30 H30 119.9
C30 C31 C32 119.42(19)
C30 C31 H31 120.3
C32 C31 H31 120.3
C31 C32 C33 120.30(18)
C31 C32 H32 119.9
C33 C32 H32 119.9
C32 C33 C28 121.25(18)
C32 C33 H33 119.4
C28 C33 H33 119.4
C39 C34 C35 118.92(16)
C39 C34 P2 118.42(13)
C35 C34 P2 122.64(13)
C36 C35 C34 120.51(17)
C36 C35 H35 119.7
C34 C35 H35 119.7
C37 C36 C35 120.08(17)
C37 C36 H36 120.0
C35 C36 H36 120.0
C36 C37 C38 119.99(17)
C36 C37 H37 120.0
C38 C37 H37 120.0
C37 C38 C39 120.15(17)
C37 C38 H38 119.9
C39 C38 H38 119.9
C38 C39 C34 120.35(17)
C38 C39 H39 119.8
C34 C39 H39 119.8
C41 C40 C45 118.60(16)
C41 C40 P2 124.78(13)
C45 C40 P2 116.62(13)
C40 C41 C42 120.35(17)
C40 C41 H41 119.8
C42 C41 H41 119.8
C43 C42 C41 120.28(18)
C43 C42 H42 119.9
C41 C42 H42 119.9
C42 C43 C44 120.04(17)
C42 C43 H43 120.0
C44 C43 H43 120.0
C43 C44 C45 119.80(17)
C43 C44 H44 120.1
C45 C44 H44 120.1
C44 C45 C40 120.89(17)
C44 C45 H45 119.6
C40 C45 H45 119.6

loop_
_geom_bond_atom_site_label_1
_geom_bond_atom_site_label_2
_geom_bond_distance
Ni1 C1 1.9433(18)
Ni1 C2 2.0112(18)
Ni1 P1 2.1405(5)
Ni1 P2 2.1760(5)
P1 C10 1.8208(17)
P1 C16 1.8261(17)
P1 C22 1.8391(17)
P2 C40 1.8278(17)
P2 C34 1.8340(17)
P2 C28 1.8451(18)
O1 C3 1.243(2)
C1 C2 1.423(2)
C1 H1A 0.9900
C1 H1B 0.9900
C2 C3 1.443(3)
C2 H2 1.0000
C3 C4 1.504(2)
C4 C5 1.384(3)
C4 C9 1.391(3)
C5 C6 1.381(3)
C5 H5 0.9500
C6 C7 1.378(3)
C6 H6 0.9500
C7 C8 1.379(3)
C7 H7 0.9500
C8 C9 1.389(3)
C8 H8 0.9500
C9 H9 0.9500
C10 C15 1.389(2)
C10 C11 1.397(2)
C11 C12 1.386(2)
C11 H11 0.9500
C12 C13 1.385(3)
C12 H12 0.9500
C13 C14 1.384(3)
C13 H13 0.9500
C14 C15 1.390(3)
C14 H14 0.9500
C15 H15 0.9500
C16 C21 1.391(2)
C16 C17 1.393(2)
C17 C18 1.386(3)
C17 H17 0.9500
C18 C19 1.380(3)
C18 H18 0.9500
C19 C20 1.370(3)
C19 H19 0.9500
C20 C21 1.391(3)
C20 H20 0.9500
C21 H21 0.9500
C22 C27 1.386(2)
C22 C23 1.398(2)
C23 C24 1.381(2)
C23 H23 0.9500
C24 C25 1.386(3)
C24 H24 0.9500
C25 C26 1.379(3)
C25 H25 0.9500
C26 C27 1.393(3)
C26 H26 0.9500
C27 H27 0.9500
C28 C33 1.384(2)
C28 C29 1.392(2)
C29 C30 1.392(3)
C29 H29 0.9500
C30 C31 1.372(3)
C30 H30 0.9500
C31 C32 1.380(3)
C31 H31 0.9500
C32 C33 1.383(3)
C32 H32 0.9500
C33 H33 0.9500
C34 C39 1.391(2)
C34 C35 1.397(2)
C35 C36 1.384(3)
C35 H35 0.9500
C36 C37 1.383(3)
C36 H36 0.9500
C37 C38 1.384(3)
C37 H37 0.9500
C38 C39 1.388(3)
C38 H38 0.9500
C39 H39 0.9500
C40 C41 1.382(3)
C40 C45 1.397(2)
C41 C42 1.396(3)
C41 H41 0.9500
C42 C43 1.373(3)
C42 H42 0.9500
C43 C44 1.382(3)
C43 H43 0.9500
C44 C45 1.382(3)
C44 H44 0.9500
C45 H45 0.9500

loop_
_geom_torsion_atom_site_label_1
_geom_torsion_atom_site_label_2
_geom_torsion_atom_site_label_3
_geom_torsion_atom_site_label_4
_geom_torsion
Ni1 C1 C2 C3 95.44(16)
C1 C2 C3 O1 -9.3(3)
Ni1 C2 C3 O1 62.26(19)
C1 C2 C3 C4 169.20(16)
Ni1 C2 C3 C4 -119.23(15)
O1 C3 C4 C5 -23.1(2)
C2 C3 C4 C5 158.33(17)
O1 C3 C4 C9 151.13(18)
C2 C3 C4 C9 -27.5(3)
C9 C4 C5 C6 0.0(3)
C3 C4 C5 C6 174.53(19)
C4 C5 C6 C7 -2.3(3)
C5 C6 C7 C8 2.7(4)
C6 C7 C8 C9 -0.8(4)
C7 C8 C9 C4 -1.4(3)
C5 C4 C9 C8 1.8(3)
C3 C4 C9 C8 -172.46(19)
C16 P1 C10 C15 1.89(18)
C22 P1 C10 C15 106.00(16)
Ni1 P1 C10 C15 -127.28(15)
C16 P1 C10 C11 177.77(13)
C22 P1 C10 C11 -78.13(15)
Ni1 P1 C10 C11 48.59(14)
C15 C10 C11 C12 -1.0(3)
P1 C10 C11 C12 -177.13(15)
C10 C11 C12 C13 0.4(3)
C11 C12 C13 C14 0.4(3)
C12 C13 C14 C15 -0.7(3)
C11 C10 C15 C14 0.7(3)
P1 C10 C15 C14 176.47(15)
C13 C14 C15 C10 0.1(3)
C10 P1 C16 C21 -128.51(14)
C22 P1 C16 C21 124.01(14)
Ni1 P1 C16 C21 -4.98(16)
C10 P1 C16 C17 57.98(16)
C22 P1 C16 C17 -49.50(15)
Ni1 P1 C16 C17 -178.49(12)
C21 C16 C17 C18 1.3(3)
P1 C16 C17 C18 174.79(14)
C16 C17 C18 C19 -1.2(3)
C17 C18 C19 C20 0.5(3)
C18 C19 C20 C21 0.0(3)
C19 C20 C21 C16 0.1(3)
C17 C16 C21 C20 -0.7(3)
P1 C16 C21 C20 -174.48(14)
C10 P1 C22 C27 0.35(17)
C16 P1 C22 C27 111.89(15)
Ni1 P1 C22 C27 -119.54(14)
C10 P1 C22 C23 -178.23(13)
C16 P1 C22 C23 -66.68(14)
Ni1 P1 C22 C23 61.88(14)
C27 C22 C23 C24 -1.4(3)
P1 C22 C23 C24 177.28(14)
C22 C23 C24 C25 1.5(3)
C23 C24 C25 C26 -0.6(3)
C24 C25 C26 C27 -0.2(3)
C23 C22 C27 C26 0.5(3)
P1 C22 C27 C26 -178.03(14)
C25 C26 C27 C22 0.3(3)
C40 P2 C28 C33 -177.69(15)
C34 P2 C28 C33 -68.90(16)
Ni1 P2 C28 C33 61.78(16)
C40 P2 C28 C29 1.27(18)
C34 P2 C28 C29 110.07(17)
Ni1 P2 C28 C29 -119.26(16)
C33 C28 C29 C30 -1.9(3)
P2 C28 C29 C30 179.08(17)
C28 C29 C30 C31 -0.2(4)
C29 C30 C31 C32 2.7(3)
C30 C31 C32 C33 -2.9(3)
C31 C32 C33 C28 0.7(3)
C29 C28 C33 C32 1.7(3)
P2 C28 C33 C32 -179.24(16)
C40 P2 C34 C39 -113.09(14)
C28 P2 C34 C39 142.06(14)
Ni1 P2 C34 C39 7.73(16)
C40 P2 C34 C35 68.45(16)
C28 P2 C34 C35 -36.40(16)
Ni1 P2 C34 C35 -170.73(12)
C39 C34 C35 C36 -0.3(3)
P2 C34 C35 C36 178.10(14)
C34 C35 C36 C37 -0.4(3)
C35 C36 C37 C38 1.0(3)
C36 C37 C38 C39 -0.9(3)
C37 C38 C39 C34 0.2(3)
C35 C34 C39 C38 0.5(3)
P2 C34 C39 C38 -178.06(14)
C34 P2 C40 C41 -0.37(18)
C28 P2 C40 C41 104.38(17)
Ni1 P2 C40 C41 -125.94(15)
C34 P2 C40 C45 179.61(14)
C28 P2 C40 C45 -75.65(15)
Ni1 P2 C40 C45 54.04(15)
C45 C40 C41 C42 0.8(3)
P2 C40 C41 C42 -179.21(16)
C40 C41 C42 C43 0.5(3)
C41 C42 C43 C44 -0.6(3)
C42 C43 C44 C45 -0.7(3)
C43 C44 C45 C40 2.0(3)
C41 C40 C45 C44 -2.1(3)
P2 C40 C45 C44 177.96(16)
